data_4036811
loop_
_publ_author_name
'Shintani, Ryo'
'Kurata, Hiroki'
'Nozaki, Kyoko'

_publ_section_title
;
 Intermolecular Three-Component Arylsilylation of Alkynes under
 Palladium/Copper Cooperative Catalysis.
;
_journal_issue 8
_journal_name_full 'The Journal of organic chemistry'
_journal_page_first 3065
_journal_page_last 3069
_journal_paper_doi 10.1021/acs.joc.6b00587
_journal_volume 81
_journal_year 2016
_chemical_formula_sum 'C29 H28 O Si'
_chemical_formula_weight 420.60
_space_group_crystal_system monoclinic
_space_group_IT_number 14
_space_group_name_Hall '-P 2ybc'
_space_group_name_H-M_alt 'P 1 21/c 1'
_atom_sites_solution_hydrogens geom
_audit_creation_method SHELXL-2014/7
_cell_angle_alpha 90
_cell_angle_beta 90.763(3)
_cell_angle_gamma 90
_cell_formula_units_Z 4
_cell_length_a 20.582(4)
_cell_length_b 6.5265(13)
_cell_length_c 17.616(4)
_cell_measurement_reflns_used 7826
_cell_measurement_temperature 123
_cell_measurement_theta_max 31.1
_cell_measurement_theta_min 3.7
_cell_volume 2366.1(8)
_computing_cell_refinement
;
Rigaku CrystalClear-SM Expert 2.0 r3
;
_computing_data_collection
;
Rigaku CrystalClear-SM Expert 2.0 r3
;
_computing_data_reduction
;
Rigaku CrystalClear-SM Expert 2.0 r3
;
_computing_molecular_graphics 'Yadokari-XG 2009 (Wakita Nemoto et al., 2009)'
_computing_publication_material 'Yadokari-XG 2009 (Wakita,Nemoto et al., 2009)'
_computing_structure_refinement 'SHELXL-2014/7 (Sheldrick, 2014)'
_computing_structure_solution 'SHELXL-2014/7 (Sheldrick, 2014)'
_diffrn_ambient_temperature 123
_diffrn_detector_area_resol_mean 28.5714
_diffrn_measured_fraction_theta_full 0.993
_diffrn_measured_fraction_theta_max 0.991
_diffrn_measurement_device_type 'Rigaku Saturn724 CCD'
_diffrn_measurement_method 'profile data from \w-scans'
_diffrn_radiation_monochromator Confocal
_diffrn_radiation_source 'rotating-anode X-ray tube'
_diffrn_radiation_type MoK\a
_diffrn_radiation_wavelength 0.71075
_diffrn_reflns_av_R_equivalents 0.0446
_diffrn_reflns_av_unetI/netI 0.0395
_diffrn_reflns_Laue_measured_fraction_full 0.993
_diffrn_reflns_Laue_measured_fraction_max 0.991
_diffrn_reflns_limit_h_max 25
_diffrn_reflns_limit_h_min -25
_diffrn_reflns_limit_k_max 8
_diffrn_reflns_limit_k_min -7
_diffrn_reflns_limit_l_max 21
_diffrn_reflns_limit_l_min -21
_diffrn_reflns_number 15298
_diffrn_reflns_point_group_measured_fraction_full 0.993
_diffrn_reflns_point_group_measured_fraction_max 0.991
_diffrn_reflns_theta_full 25.242
_diffrn_reflns_theta_max 26.000
_diffrn_reflns_theta_min 3.741
_diffrn_source 'Rotating Anode'
_exptl_absorpt_coefficient_mu 0.117
_exptl_absorpt_correction_T_max 1.000
_exptl_absorpt_correction_T_min 0.829
_exptl_absorpt_correction_type multi-scan
_exptl_absorpt_process_details 'Jacobson, R. (1998) Private communicatio'
_exptl_crystal_colour Colorless
_exptl_crystal_density_diffrn 1.181
_exptl_crystal_description Block
_exptl_crystal_F_000 896
_exptl_crystal_size_max 0.53
_exptl_crystal_size_mid 0.33
_exptl_crystal_size_min 0.23
_refine_diff_density_max 0.629
_refine_diff_density_min -0.383
_refine_diff_density_rms 0.057
_refine_ls_extinction_method none
_refine_ls_goodness_of_fit_ref 1.138
_refine_ls_hydrogen_treatment constr
_refine_ls_matrix_type full
_refine_ls_number_parameters 283
_refine_ls_number_reflns 4595
_refine_ls_number_restraints 0
_refine_ls_restrained_S_all 1.138
_refine_ls_R_factor_all 0.0604
_refine_ls_R_factor_gt 0.0582
_refine_ls_shift/su_max 0.001
_refine_ls_shift/su_mean 0.000
_refine_ls_structure_factor_coef Fsqd
_refine_ls_weighting_details 'w=1/[\s^2^(Fo^2^)+(0.0431P)^2^+3.4857P] where P=(Fo^2^+2Fc^2^)/3'
_refine_ls_weighting_scheme calc
_refine_ls_wR_factor_gt 0.1423
_refine_ls_wR_factor_ref 0.1436
_reflns_Friedel_coverage 0.000
_reflns_number_gt 4405
_reflns_number_total 4595
_reflns_threshold_expression 'I > 2\s(I)'
_cod_data_source_file jo6b00587_si_002.cif
_cod_data_source_block ydkr_a
_cod_depositor_comments
;
The following automatic conversions were performed:

data item '_exptl_absorpt_correction_type' value 'Multi-scan' was
changed to 'multi-scan' in accordance with the
/home/saulius/struct/COD-crude-data/automatic-downloads/DataCite-retrospective/ACS/depositions/lib/dictionaries/cif_core.dic
dictionary named 'cif_core.dic' version 2.4.2 last updated on
2011-04-26.

Automatic conversion script
Id: cif_fix_values 6909 2019-04-08 15:41:33Z antanas 
;
_cod_original_sg_symbol_H-M 'P 21/c'
_cod_database_code 4036811
_shelx_shelxl_version_number 2014/7
_shelx_space_group_comment
;
The symmetry employed for this shelxl refinement is uniquely defined
by the following loop, which should always be used as a source of
symmetry information in preference to the above space-group names.
They are only intended as comments.
;

loop_
_space_group_symop_operation_xyz
'x, y, z'
'-x, y+1/2, -z+1/2'
'-x, -y, -z'
'x, -y-1/2, z-1/2'

loop_
_atom_site_label
_atom_site_type_symbol
_atom_site_fract_x
_atom_site_fract_y
_atom_site_fract_z
_atom_site_U_iso_or_equiv
_atom_site_adp_type
_atom_site_occupancy
_atom_site_site_symmetry_order
_atom_site_calc_flag
_atom_site_refinement_flags_posn
_atom_site_refinement_flags_adp
C1 C 0.20629(10) 0.5595(3) 0.83181(12) 0.0159(4) Uani 1 1 d . .
C2 C 0.19806(11) 0.7114(3) 0.88667(12) 0.0201(5) Uani 1 1 d . .
H2 H 0.2335 0.7887 0.9033 0.024 Uiso 1 1 calc R U
C3 C 0.13689(12) 0.7471(4) 0.91640(13) 0.0235(5) Uani 1 1 d . .
H3 H 0.1312 0.8516 0.9516 0.028 Uiso 1 1 calc R U
C4 C 0.08453(11) 0.6283(4) 0.89410(13) 0.0222(5) Uani 1 1 d . .
H4 H 0.0437 0.6529 0.9142 0.027 Uiso 1 1 calc R U
C5 C 0.09293(10) 0.4713(3) 0.84133(12) 0.0185(4) Uani 1 1 d . .
C6 C 0.15346(10) 0.4378(3) 0.80913(12) 0.0169(4) Uani 1 1 d . .
H6 H 0.1587 0.3357 0.7729 0.020 Uiso 1 1 calc R U
C7 C 0.04559(12) 0.1868(4) 0.77558(15) 0.0292(6) Uani 1 1 d . .
H7 H 0.0620 0.2330 0.7278 0.044 Uiso 1 1 calc R U
H7A H 0.0041 0.1224 0.7677 0.044 Uiso 1 1 calc R U
H7B H 0.0754 0.0900 0.7978 0.044 Uiso 1 1 calc R U
C8 C 0.27284(10) 0.5221(3) 0.80092(12) 0.0170(4) Uani 1 1 d . .
C9 C 0.29139(10) 0.5771(3) 0.73084(12) 0.0161(4) Uani 1 1 d . .
C10 C 0.31794(10) 0.4224(4) 0.85729(12) 0.0204(5) Uani 1 1 d . .
C11 C 0.30514(13) 0.2276(4) 0.88442(15) 0.0333(6) Uani 1 1 d . .
H11 H 0.2680 0.1586 0.8679 0.040 Uiso 1 1 calc R U
C12 C 0.34730(15) 0.1345(5) 0.93607(17) 0.0443(8) Uani 1 1 d . .
H12 H 0.3391 0.0017 0.9525 0.053 Uiso 1 1 calc R U
C13 C 0.40139(15) 0.2382(6) 0.96332(16) 0.0466(9) Uani 1 1 d . .
H13 H 0.4294 0.1760 0.9982 0.056 Uiso 1 1 calc R U
C14 C 0.41340(13) 0.4332(6) 0.93842(16) 0.0449(8) Uani 1 1 d . .
H14 H 0.4492 0.5043 0.9574 0.054 Uiso 1 1 calc R U
C15 C 0.37233(12) 0.5270(5) 0.88459(15) 0.0321(6) Uani 1 1 d . .
H15 H 0.3814 0.6584 0.8672 0.038 Uiso 1 1 calc R U
C16 C 0.35860(10) 0.5249(3) 0.70509(12) 0.0172(4) Uani 1 1 d . .
C17 C 0.37468(11) 0.3242(4) 0.68550(14) 0.0237(5) Uani 1 1 d . .
H17 H 0.3435 0.2216 0.6887 0.028 Uiso 1 1 calc R U
C18 C 0.43670(12) 0.2761(4) 0.66133(15) 0.0311(6) Uani 1 1 d . .
H18 H 0.4469 0.1417 0.6487 0.037 Uiso 1 1 calc R U
C19 C 0.48338(11) 0.4277(5) 0.65598(14) 0.0315(6) Uani 1 1 d . .
H19 H 0.5248 0.3955 0.6391 0.038 Uiso 1 1 calc R U
C20 C 0.46848(11) 0.6269(5) 0.67569(15) 0.0310(6) Uani 1 1 d . .
H20 H 0.5000 0.7285 0.6727 0.037 Uiso 1 1 calc R U
C21 C 0.40662(11) 0.6753(4) 0.69993(14) 0.0255(5) Uani 1 1 d . .
H21 H 0.3969 0.8098 0.7130 0.031 Uiso 1 1 calc R U
C22 C 0.17765(10) 0.5462(4) 0.61217(12) 0.0184(5) Uani 1 1 d . .
C23 C 0.11068(11) 0.5819(4) 0.61496(13) 0.0231(5) Uani 1 1 d . .
H23 H 0.0954 0.6900 0.6441 0.028 Uiso 1 1 calc R U
C24 C 0.06656(11) 0.4603(4) 0.57537(13) 0.0264(5) Uani 1 1 d . .
H24 H 0.0223 0.4877 0.5782 0.032 Uiso 1 1 calc R U
C25 C 0.08826(12) 0.2975(4) 0.53149(14) 0.0254(5) Uani 1 1 d . .
H25 H 0.0587 0.2160 0.5050 0.030 Uiso 1 1 calc R U
C26 C 0.15431(12) 0.2577(4) 0.52751(14) 0.0250(5) Uani 1 1 d . .
H26 H 0.1692 0.1493 0.4983 0.030 Uiso 1 1 calc R U
C27 C 0.19824(11) 0.3808(4) 0.56753(13) 0.0224(5) Uani 1 1 d . .
H27 H 0.2424 0.3526 0.5646 0.027 Uiso 1 1 calc R U
C28 C 0.19507(12) 0.9387(4) 0.70563(13) 0.0250(5) Uani 1 1 d . .
H28 H 0.2262 1.0273 0.7300 0.038 Uiso 1 1 calc R U
H28A H 0.1657 0.8863 0.7427 0.038 Uiso 1 1 calc R U
H28B H 0.1711 1.0145 0.6678 0.038 Uiso 1 1 calc R U
C29 C 0.29062(11) 0.8255(4) 0.58292(13) 0.0235(5) Uani 1 1 d . .
H29 H 0.2638 0.8849 0.5438 0.035 Uiso 1 1 calc R U
H29A H 0.3160 0.7164 0.5619 0.035 Uiso 1 1 calc R U
H29B H 0.3191 0.9284 0.6037 0.035 Uiso 1 1 calc R U
Si1 Si 0.23815(3) 0.72176(9) 0.65967(3) 0.01651(16) Uani 1 1 d . .
O1 O 0.03851(7) 0.3580(3) 0.82549(10) 0.0248(4) Uani 1 1 d . .

loop_
_atom_site_aniso_label
_atom_site_aniso_U_11
_atom_site_aniso_U_22
_atom_site_aniso_U_33
_atom_site_aniso_U_23
_atom_site_aniso_U_13
_atom_site_aniso_U_12
C1 0.0189(10) 0.0162(11) 0.0128(10) 0.0021(8) 0.0010(8) 0.0006(8)
C2 0.0253(11) 0.0184(11) 0.0165(10) -0.0008(9) -0.0006(8) -0.0015(9)
C3 0.0330(13) 0.0202(12) 0.0172(11) -0.0026(9) 0.0023(9) 0.0067(10)
C4 0.0208(11) 0.0244(12) 0.0213(11) -0.0003(9) 0.0047(9) 0.0074(9)
C5 0.0173(10) 0.0195(11) 0.0186(10) 0.0044(9) -0.0005(8) 0.0032(8)
C6 0.0178(10) 0.0170(11) 0.0160(10) -0.0007(8) 0.0006(8) 0.0028(8)
C7 0.0232(12) 0.0309(14) 0.0337(14) -0.0055(11) 0.0038(10) -0.0067(10)
C8 0.0160(10) 0.0165(11) 0.0184(10) -0.0032(8) -0.0009(8) -0.0015(8)
C9 0.0166(10) 0.0147(10) 0.0168(10) -0.0028(8) -0.0011(8) -0.0018(8)
C10 0.0177(10) 0.0276(12) 0.0161(10) 0.0012(9) 0.0023(8) 0.0033(9)
C11 0.0339(14) 0.0338(15) 0.0323(14) 0.0115(12) -0.0005(11) 0.0009(11)
C12 0.0486(17) 0.0466(18) 0.0376(16) 0.0205(14) 0.0041(13) 0.0150(15)
C13 0.0382(16) 0.078(2) 0.0234(14) 0.0092(15) -0.0002(12) 0.0291(16)
C14 0.0263(14) 0.078(2) 0.0299(14) -0.0043(15) -0.0101(11) 0.0049(14)
C15 0.0234(12) 0.0442(16) 0.0284(13) -0.0004(12) -0.0052(10) -0.0028(11)
C16 0.0157(10) 0.0224(12) 0.0135(10) 0.0009(8) 0.0001(8) -0.0003(8)
C17 0.0224(11) 0.0240(12) 0.0248(12) 0.0000(10) 0.0023(9) 0.0006(9)
C18 0.0320(13) 0.0302(14) 0.0314(14) 0.0039(11) 0.0074(11) 0.0129(11)
C19 0.0177(11) 0.0487(17) 0.0282(13) 0.0091(12) 0.0048(9) 0.0079(11)
C20 0.0182(11) 0.0436(16) 0.0313(13) 0.0036(12) 0.0026(10) -0.0076(11)
C21 0.0211(11) 0.0280(13) 0.0276(12) -0.0004(10) 0.0031(9) -0.0044(10)
C22 0.0205(10) 0.0213(11) 0.0134(10) 0.0044(8) -0.0004(8) 0.0001(9)
C23 0.0216(11) 0.0303(13) 0.0174(11) 0.0004(10) 0.0037(8) 0.0009(10)
C24 0.0184(11) 0.0384(15) 0.0223(12) 0.0034(10) 0.0033(9) -0.0044(10)
C25 0.0275(12) 0.0262(13) 0.0224(12) 0.0025(10) -0.0030(9) -0.0122(10)
C26 0.0324(13) 0.0189(12) 0.0236(12) -0.0014(9) -0.0038(10) -0.0007(10)
C27 0.0201(11) 0.0215(12) 0.0255(12) -0.0002(9) -0.0044(9) 0.0028(9)
C28 0.0309(12) 0.0225(12) 0.0217(11) -0.0011(10) 0.0015(9) 0.0066(10)
C29 0.0287(12) 0.0218(12) 0.0200(11) 0.0002(9) 0.0008(9) -0.0039(10)
Si1 0.0184(3) 0.0162(3) 0.0150(3) -0.0007(2) 0.0011(2) 0.0003(2)
O1 0.0159(7) 0.0274(9) 0.0311(9) -0.0038(7) 0.0029(6) -0.0006(7)

loop_
_atom_type_symbol
_atom_type_description
_atom_type_scat_dispersion_real
_atom_type_scat_dispersion_imag
_atom_type_scat_source
C C 0.0033 0.0016 'International Tables Vol C Tables 4.2.6.8 and 6.1.1.4'
H H 0.0000 0.0000 'International Tables Vol C Tables 4.2.6.8 and 6.1.1.4'
O O 0.0106 0.0060 'International Tables Vol C Tables 4.2.6.8 and 6.1.1.4'
Si Si 0.0817 0.0704 'International Tables Vol C Tables 4.2.6.8 and 6.1.1.4'

loop_
_geom_angle_atom_site_label_1
_geom_angle_atom_site_label_2
_geom_angle_atom_site_label_3
_geom_angle
C2 C1 C6 119.9(2)
C2 C1 C8 119.09(19)
C6 C1 C8 120.90(19)
C3 C2 C1 119.9(2)
C3 C2 H2 120.0
C1 C2 H2 120.0
C4 C3 C2 120.4(2)
C4 C3 H3 119.8
C2 C3 H3 119.8
C3 C4 C5 119.9(2)
C3 C4 H4 120.0
C5 C4 H4 120.0
O1 C5 C6 124.5(2)
O1 C5 C4 115.11(19)
C6 C5 C4 120.4(2)
C5 C6 C1 119.4(2)
C5 C6 H6 120.3
C1 C6 H6 120.3
O1 C7 H7 109.5
O1 C7 H7A 109.5
H7 C7 H7A 109.5
O1 C7 H7B 109.5
H7 C7 H7B 109.5
H7A C7 H7B 109.5
C9 C8 C10 122.87(19)
C9 C8 C1 124.10(19)
C10 C8 C1 113.00(18)
C8 C9 C16 119.39(19)
C8 C9 Si1 124.63(16)
C16 C9 Si1 115.98(15)
C11 C10 C15 119.2(2)
C11 C10 C8 120.5(2)
C15 C10 C8 120.3(2)
C10 C11 C12 120.5(3)
C10 C11 H11 119.7
C12 C11 H11 119.7
C13 C12 C11 120.4(3)
C13 C12 H12 119.8
C11 C12 H12 119.8
C14 C13 C12 119.4(3)
C14 C13 H13 120.3
C12 C13 H13 120.3
C13 C14 C15 120.8(3)
C13 C14 H14 119.6
C15 C14 H14 119.6
C10 C15 C14 119.6(3)
C10 C15 H15 120.2
C14 C15 H15 120.2
C17 C16 C21 118.2(2)
C17 C16 C9 120.7(2)
C21 C16 C9 121.1(2)
C18 C17 C16 120.7(2)
C18 C17 H17 119.6
C16 C17 H17 119.6
C19 C18 C17 120.1(2)
C19 C18 H18 119.9
C17 C18 H18 119.9
C20 C19 C18 119.9(2)
C20 C19 H19 120.0
C18 C19 H19 120.0
C19 C20 C21 120.0(2)
C19 C20 H20 120.0
C21 C20 H20 120.0
C20 C21 C16 120.9(2)
C20 C21 H21 119.5
C16 C21 H21 119.5
C23 C22 C27 116.9(2)
C23 C22 Si1 121.95(18)
C27 C22 Si1 120.98(17)
C24 C23 C22 121.7(2)
C24 C23 H23 119.2
C22 C23 H23 119.2
C23 C24 C25 120.2(2)
C23 C24 H24 119.9
C25 C24 H24 119.9
C26 C25 C24 119.6(2)
C26 C25 H25 120.2
C24 C25 H25 120.2
C25 C26 C27 119.8(2)
C25 C26 H26 120.1
C27 C26 H26 120.1
C26 C27 C22 121.8(2)
C26 C27 H27 119.1
C22 C27 H27 119.1
Si1 C28 H28 109.5
Si1 C28 H28A 109.5
H28 C28 H28A 109.5
Si1 C28 H28B 109.5
H28 C28 H28B 109.5
H28A C28 H28B 109.5
Si1 C29 H29 109.5
Si1 C29 H29A 109.5
H29 C29 H29A 109.5
Si1 C29 H29B 109.5
H29 C29 H29B 109.5
H29A C29 H29B 109.5
C28 Si1 C29 108.80(11)
C28 Si1 C22 109.92(11)
C29 Si1 C22 106.52(10)
C28 Si1 C9 111.35(10)
C29 Si1 C9 108.83(10)
C22 Si1 C9 111.25(10)
C5 O1 C7 117.26(17)

loop_
_geom_bond_atom_site_label_1
_geom_bond_atom_site_label_2
_geom_bond_distance
C1 C2 1.397(3)
C1 C6 1.400(3)
C1 C8 1.501(3)
C2 C3 1.390(3)
C2 H2 0.9300
C3 C4 1.380(3)
C3 H3 0.9300
C4 C5 1.396(3)
C4 H4 0.9300
C5 O1 1.368(3)
C5 C6 1.393(3)
C6 H6 0.9300
C7 O1 1.430(3)
C7 H7 0.9600
C7 H7A 0.9600
C7 H7B 0.9600
C8 C9 1.346(3)
C8 C10 1.499(3)
C9 C16 1.501(3)
C9 Si1 1.905(2)
C10 C11 1.385(4)
C10 C15 1.392(3)
C11 C12 1.389(4)
C11 H11 0.9300
C12 C13 1.383(5)
C12 H12 0.9300
C13 C14 1.370(5)
C13 H13 0.9300
C14 C15 1.403(4)
C14 H14 0.9300
C15 H15 0.9300
C16 C17 1.396(3)
C16 C21 1.396(3)
C17 C18 1.387(3)
C17 H17 0.9300
C18 C19 1.383(4)
C18 H18 0.9300
C19 C20 1.381(4)
C19 H19 0.9300
C20 C21 1.385(3)
C20 H20 0.9300
C21 H21 0.9300
C22 C23 1.400(3)
C22 C27 1.404(3)
C22 Si1 1.880(2)
C23 C24 1.387(3)
C23 H23 0.9300
C24 C25 1.391(4)
C24 H24 0.9300
C25 C26 1.387(3)
C25 H25 0.9300
C26 C27 1.394(3)
C26 H26 0.9300
C27 H27 0.9300
C28 Si1 1.862(2)
C28 H28 0.9600
C28 H28A 0.9600
C28 H28B 0.9600
C29 Si1 1.869(2)
C29 H29 0.9600
C29 H29A 0.9600
C29 H29B 0.9600

loop_
_geom_torsion_atom_site_label_1
_geom_torsion_atom_site_label_2
_geom_torsion_atom_site_label_3
_geom_torsion_atom_site_label_4
_geom_torsion
C6 C1 C2 C3 -2.6(3)
C8 C1 C2 C3 -179.5(2)
C1 C2 C3 C4 2.3(3)
C2 C3 C4 C5 0.0(3)
C3 C4 C5 O1 177.5(2)
C3 C4 C5 C6 -2.1(3)
O1 C5 C6 C1 -177.7(2)
C4 C5 C6 C1 1.8(3)
C2 C1 C6 C5 0.5(3)
C8 C1 C6 C5 177.34(19)
C2 C1 C8 C9 -107.0(3)
C6 C1 C8 C9 76.2(3)
C2 C1 C8 C10 71.1(3)
C6 C1 C8 C10 -105.7(2)
C10 C8 C9 C16 4.3(3)
C1 C8 C9 C16 -177.8(2)
C10 C8 C9 Si1 -175.22(17)
C1 C8 C9 Si1 2.7(3)
C9 C8 C10 C11 -118.3(3)
C1 C8 C10 C11 63.5(3)
C9 C8 C10 C15 63.4(3)
C1 C8 C10 C15 -114.7(2)
C15 C10 C11 C12 -2.4(4)
C8 C10 C11 C12 179.4(2)
C10 C11 C12 C13 2.4(4)
C11 C12 C13 C14 -0.5(5)
C12 C13 C14 C15 -1.3(4)
C11 C10 C15 C14 0.5(4)
C8 C10 C15 C14 178.8(2)
C13 C14 C15 C10 1.3(4)
C8 C9 C16 C17 74.3(3)
Si1 C9 C16 C17 -106.2(2)
C8 C9 C16 C21 -105.8(3)
Si1 C9 C16 C21 73.7(2)
C21 C16 C17 C18 -0.2(3)
C9 C16 C17 C18 179.7(2)
C16 C17 C18 C19 -0.4(4)
C17 C18 C19 C20 0.8(4)
C18 C19 C20 C21 -0.8(4)
C19 C20 C21 C16 0.2(4)
C17 C16 C21 C20 0.3(4)
C9 C16 C21 C20 -179.6(2)
C27 C22 C23 C24 -0.2(3)
Si1 C22 C23 C24 175.34(18)
C22 C23 C24 C25 0.1(4)
C23 C24 C25 C26 -0.1(4)
C24 C25 C26 C27 0.1(4)
C25 C26 C27 C22 -0.2(4)
C23 C22 C27 C26 0.2(3)
Si1 C22 C27 C26 -175.36(18)
C23 C22 Si1 C28 -1.2(2)
C27 C22 Si1 C28 174.11(18)
C23 C22 Si1 C29 -118.93(19)
C27 C22 Si1 C29 56.4(2)
C23 C22 Si1 C9 122.60(19)
C27 C22 Si1 C9 -62.1(2)
C6 C5 O1 C7 3.6(3)
C4 C5 O1 C7 -176.0(2)
